data_4503324
loop_
_publ_author_name
'Alberola, Antonio'
'Clements, Owen P.'
'Collis, Rebecca J.'
'Cubbitt, Louisa'
'Grant, Craig M.'
'Less, Robert J.'
'Oakley, Richard T.'
'Rawson, Jeremy M.'
'Reed, Robert W.'
'Robertson, Craig M.'

_publ_section_title
;
 Polymorphism in a \p-Stacked 1,3,2-Dithiazolyl Radical:
 Pyridyl-1,3,2-Dithiazolyl
;
_journal_issue 1
_journal_name_full 'Crystal Growth &amp; Design'
_journal_page_first 155
_journal_paper_doi 10.1021/cg7010056
_journal_volume 8
_journal_year 2008
_chemical_formula_sum 'C5 H3 N2 S2'
_chemical_formula_weight 155.21
_chemical_name_systematic
; 
 ? 
;
_space_group_IT_number 14
_symmetry_cell_setting monoclinic
_symmetry_space_group_name_Hall '-P 2yn'
_symmetry_space_group_name_H-M 'P 1 21/n 1'
_atom_sites_solution_hydrogens geom
_atom_sites_solution_primary direct
_atom_sites_solution_secondary difmap
_audit_creation_method SHELXL-97
_cell_angle_alpha 90.00
_cell_angle_beta 100.052(10)
_cell_angle_gamma 90.00
_cell_formula_units_Z 8
_cell_length_a 6.062(4)
_cell_length_b 14.537(9)
_cell_length_c 13.716(9)
_cell_measurement_reflns_used 3046
_cell_measurement_temperature 298(2)
_cell_measurement_theta_max 54.529
_cell_measurement_theta_min 5.605
_cell_volume 1190.1(13)
_computing_cell_refinement 'Bruker SMART'
_computing_data_collection 'Bruker SMART'
_computing_data_reduction 'Bruker SAINT'
_computing_molecular_graphics 'Bruker SHELXTL'
_computing_publication_material 'Bruker SHELXTL'
_computing_structure_refinement 'Bruker SHELXTL'
_computing_structure_solution 'Bruker SHELXTL'
_diffrn_ambient_temperature 298(2)
_diffrn_measured_fraction_theta_full 0.998
_diffrn_measured_fraction_theta_max 0.998
_diffrn_measurement_device_type 'CCD area detector'
_diffrn_measurement_method 'phi and omega scans'
_diffrn_radiation_monochromator graphite
_diffrn_radiation_source 'fine-focus sealed tube'
_diffrn_radiation_type MoK\a
_diffrn_radiation_wavelength 0.71073
_diffrn_reflns_av_R_equivalents 0.0790
_diffrn_reflns_av_sigmaI/netI 0.0777
_diffrn_reflns_limit_h_max 7
_diffrn_reflns_limit_h_min -7
_diffrn_reflns_limit_k_max 18
_diffrn_reflns_limit_k_min -18
_diffrn_reflns_limit_l_max 17
_diffrn_reflns_limit_l_min -17
_diffrn_reflns_number 9500
_diffrn_reflns_theta_full 26.50
_diffrn_reflns_theta_max 26.50
_diffrn_reflns_theta_min 3.33
_exptl_absorpt_coefficient_mu 0.781
_exptl_absorpt_correction_T_max 0.98
_exptl_absorpt_correction_T_min 0.75
_exptl_absorpt_correction_type empirical
_exptl_absorpt_process_details sadabs
_exptl_crystal_colour red
_exptl_crystal_density_diffrn 1.732
_exptl_crystal_density_method 'not measured'
_exptl_crystal_description plate
_exptl_crystal_F_000 632
_exptl_crystal_size_max 0.327
_exptl_crystal_size_mid 0.139
_exptl_crystal_size_min 0.024
_refine_diff_density_max 0.563
_refine_diff_density_min -0.395
_refine_diff_density_rms 0.097
_refine_ls_extinction_method none
_refine_ls_goodness_of_fit_ref 1.061
_refine_ls_hydrogen_treatment constr
_refine_ls_matrix_type full
_refine_ls_number_parameters 163
_refine_ls_number_reflns 2464
_refine_ls_number_restraints 0
_refine_ls_restrained_S_all 1.061
_refine_ls_R_factor_all 0.0949
_refine_ls_R_factor_gt 0.0637
_refine_ls_shift/su_max 0.000
_refine_ls_shift/su_mean 0.000
_refine_ls_structure_factor_coef Fsqd
_refine_ls_weighting_details 'calc w=1/[\s^2^(Fo^2^)+(0.0624P)^2^+1.0573P] where P=(Fo^2^+2Fc^2^)/3'
_refine_ls_weighting_scheme calc
_refine_ls_wR_factor_gt 0.1434
_refine_ls_wR_factor_ref 0.1565
_reflns_number_gt 1774
_reflns_number_total 2464
_reflns_threshold_expression >2sigma(I)
_cod_data_source_file cg7010056-file004.cif
_cod_data_source_block rto17rt
_cod_original_cell_volume 1190.2(13)
_cod_original_sg_symbol_H-M P2(1)/n
_cod_database_code 4503324

loop_
_symmetry_equiv_pos_as_xyz
'x, y, z'
'-x+1/2, y+1/2, -z+1/2'
'-x, -y, -z'
'x-1/2, -y-1/2, z-1/2'

loop_
_atom_site_label
_atom_site_type_symbol
_atom_site_fract_x
_atom_site_fract_y
_atom_site_fract_z
_atom_site_U_iso_or_equiv
_atom_site_adp_type
_atom_site_occupancy
_atom_site_symmetry_multiplicity
_atom_site_calc_flag
_atom_site_refinement_flags
S3 S 1.02811(17) 0.59423(7) 0.57959(8) 0.0330(3) Uani 1 1 d .
S1 S 0.77173(17) 0.91184(7) 0.31046(8) 0.0319(3) Uani 1 1 d .
S4 S 0.61947(18) 0.63544(8) 0.63500(9) 0.0408(3) Uani 1 1 d .
S2 S 0.36431(18) 0.87033(8) 0.36623(9) 0.0393(3) Uani 1 1 d .
N4 N 1.1179(5) 0.7742(2) 0.5610(3) 0.0331(8) Uani 1 1 d .
N2 N 0.8819(5) 0.7316(2) 0.3091(3) 0.0328(8) Uani 1 1 d .
C8 C 0.7037(7) 0.8238(3) 0.6141(3) 0.0356(10) Uani 1 1 d .
H8 H 0.5679 0.8405 0.6318 0.043 Uiso 1 1 calc R
C3 C 0.4742(7) 0.6821(3) 0.3684(3) 0.0381(11) Uani 1 1 d .
H3 H 0.3407 0.6654 0.3883 0.046 Uiso 1 1 calc R
C2 C 0.5248(6) 0.7739(3) 0.3544(3) 0.0285(9) Uani 1 1 d .
C6 C 0.9733(6) 0.7120(3) 0.5823(3) 0.0246(8) Uani 1 1 d .
N1 N 0.5391(6) 0.9515(2) 0.3425(3) 0.0397(9) Uani 1 1 d .
C7 C 0.7654(6) 0.7327(3) 0.6092(3) 0.0291(9) Uani 1 1 d .
C1 C 0.7303(6) 0.7944(3) 0.3259(3) 0.0250(9) Uani 1 1 d .
C10 C 1.0550(7) 0.8623(3) 0.5663(3) 0.0336(10) Uani 1 1 d .
H10 H 1.1525 0.9080 0.5524 0.040 Uiso 1 1 calc R
C4 C 0.6284(7) 0.6167(3) 0.3521(3) 0.0375(11) Uani 1 1 d .
H4 H 0.5993 0.5546 0.3602 0.045 Uiso 1 1 calc R
C9 C 0.8526(8) 0.8891(3) 0.5916(3) 0.0377(11) Uani 1 1 d .
H9 H 0.8170 0.9513 0.5934 0.045 Uiso 1 1 calc R
C5 C 0.8285(7) 0.6439(3) 0.3232(3) 0.0391(11) Uani 1 1 d .
H5 H 0.9304 0.5985 0.3133 0.047 Uiso 1 1 calc R
N3 N 0.7909(6) 0.5551(2) 0.6085(3) 0.0427(10) Uani 1 1 d .

loop_
_atom_site_aniso_label
_atom_site_aniso_U_11
_atom_site_aniso_U_22
_atom_site_aniso_U_33
_atom_site_aniso_U_23
_atom_site_aniso_U_13
_atom_site_aniso_U_12
S3 0.0317(6) 0.0246(6) 0.0440(7) -0.0028(5) 0.0104(5) 0.0017(4)
S1 0.0263(5) 0.0242(6) 0.0466(7) -0.0003(5) 0.0101(4) 0.0016(4)
S4 0.0261(6) 0.0384(7) 0.0603(8) 0.0036(6) 0.0140(5) -0.0074(5)
S2 0.0301(6) 0.0386(7) 0.0541(8) 0.0020(5) 0.0207(5) 0.0098(5)
N4 0.0243(19) 0.034(2) 0.043(2) 0.0011(17) 0.0127(15) -0.0023(15)
N2 0.0258(19) 0.0298(19) 0.045(2) 0.0041(17) 0.0108(15) 0.0054(15)
C8 0.024(2) 0.041(3) 0.044(3) 0.000(2) 0.0125(19) 0.0081(19)
C3 0.029(2) 0.043(3) 0.042(3) 0.005(2) 0.0030(19) 0.000(2)
C2 0.019(2) 0.036(2) 0.031(2) 0.0017(18) 0.0061(16) 0.0005(17)
C6 0.024(2) 0.023(2) 0.027(2) 0.0003(16) 0.0049(16) 0.0034(16)
N1 0.036(2) 0.0290(19) 0.059(3) -0.0037(18) 0.0197(18) 0.0098(16)
C7 0.020(2) 0.035(2) 0.033(2) 0.0011(19) 0.0077(16) -0.0015(17)
C1 0.022(2) 0.024(2) 0.030(2) -0.0012(17) 0.0064(16) 0.0002(15)
C10 0.034(2) 0.034(2) 0.035(2) -0.0019(19) 0.0127(18) -0.0099(19)
C4 0.039(3) 0.023(2) 0.047(3) 0.003(2) -0.004(2) -0.0031(19)
C9 0.048(3) 0.022(2) 0.044(3) 0.0004(19) 0.010(2) 0.0046(19)
C5 0.036(3) 0.030(2) 0.049(3) -0.007(2) 0.004(2) 0.005(2)
N3 0.040(2) 0.031(2) 0.059(3) -0.0029(19) 0.0137(18) -0.0088(17)

loop_
_atom_type_symbol
_atom_type_description
_atom_type_scat_dispersion_real
_atom_type_scat_dispersion_imag
_atom_type_scat_source
C C 0.0033 0.0016 'International Tables Vol C Tables 4.2.6.8 and 6.1.1.4'
H H 0.0000 0.0000 'International Tables Vol C Tables 4.2.6.8 and 6.1.1.4'
N N 0.0061 0.0033 'International Tables Vol C Tables 4.2.6.8 and 6.1.1.4'
S S 0.1246 0.1234 'International Tables Vol C Tables 4.2.6.8 and 6.1.1.4'

loop_
_geom_angle_atom_site_label_1
_geom_angle_atom_site_label_2
_geom_angle_atom_site_label_3
_geom_angle
N3 S3 C6 98.95(19)
N1 S1 C1 99.29(19)
N3 S4 C7 99.75(19)
N1 S2 C2 99.74(19)
C6 N4 C10 115.7(3)
C5 N2 C1 115.6(4)
C7 C8 C9 117.1(4)
C4 C3 C2 117.9(4)
C3 C2 C1 118.1(4)
C3 C2 S2 128.6(3)
C1 C2 S2 113.4(3)
N4 C6 C7 124.6(4)
N4 C6 S3 121.9(3)
C7 C6 S3 113.5(3)
S1 N1 S2 114.2(2)
C8 C7 C6 118.7(4)
C8 C7 S4 128.2(3)
C6 C7 S4 113.0(3)
N2 C1 C2 124.9(4)
N2 C1 S1 121.8(3)
C2 C1 S1 113.3(3)
N4 C10 C9 123.6(4)
C3 C4 C5 119.8(4)
C8 C9 C10 120.2(4)
N2 C5 C4 123.7(4)
S4 N3 S3 114.6(2)

loop_
_geom_bond_atom_site_label_1
_geom_bond_atom_site_label_2
_geom_bond_distance
S3 N3 1.658(4)
S3 C6 1.745(4)
S1 N1 1.653(4)
S1 C1 1.744(4)
S4 N3 1.646(4)
S4 C7 1.737(4)
S2 N1 1.655(4)
S2 C2 1.730(4)
N4 C6 1.328(5)
N4 C10 1.342(5)
N2 C5 1.337(5)
N2 C1 1.343(5)
C8 C7 1.382(6)
C8 C9 1.382(6)
C3 C4 1.379(6)
C3 C2 1.390(6)
C2 C1 1.401(5)
C6 C7 1.407(5)
C10 C9 1.388(6)
C4 C5 1.397(6)
